data_4107908
loop_
_publ_author_name
'Connor L. Martin'
'Larry E. Overman'
'Jason M. Rohde'

_publ_section_title
;
 Total Synthesis of (\+-)-Actinophyllic Acid
;
_journal_name_full 'Journal of the American Chemical Society'
_journal_page_first 7568
_journal_page_last 7569
_journal_paper_doi 10.1021/ja803158y
_journal_volume 130
_journal_year 2008
_chemical_formula_sum 'C29 H38 N2 O7'
_chemical_formula_weight 526.61
_chemical_name_systematic
; 
 ? 
;
_space_group_IT_number 14
_symmetry_cell_setting monoclinic
_symmetry_space_group_name_Hall '-P 2yn'
_symmetry_space_group_name_H-M 'P 1 21/n 1'
_atom_sites_solution_hydrogens 'diffam & geom'
_atom_sites_solution_primary direct
_atom_sites_solution_secondary difmap
_audit_creation_method SHELXTL
_cell_angle_alpha 90.00
_cell_angle_beta 104.175(2)
_cell_angle_gamma 90.00
_cell_formula_units_Z 4
_cell_length_a 9.5856(10)
_cell_length_b 21.593(2)
_cell_length_c 14.2124(15)
_cell_measurement_temperature 158(2)
_cell_volume 2852.1(5)
_computing_cell_refinement 'Bruker SMART/SAINT'
_computing_data_collection 'Bruker SMART'
_computing_data_reduction 'Bruker SAINT'
_computing_molecular_graphics 'Bruker SHELXTL'
_computing_publication_material 'Bruker SHELXTL'
_computing_structure_refinement 'Bruker SHELXTL'
_computing_structure_solution 'Bruker SHELXTL'
_diffrn_ambient_temperature 158(2)
_diffrn_measured_fraction_theta_full 0.991
_diffrn_measured_fraction_theta_max 0.991
_diffrn_measurement_device_type 'CCD area detector'
_diffrn_measurement_method 'phi and omega scans'
_diffrn_radiation_monochromator graphite
_diffrn_radiation_source 'normal-focus sealed tube'
_diffrn_radiation_type MoK\a
_diffrn_radiation_wavelength 0.71073
_diffrn_reflns_av_R_equivalents 0.0372
_diffrn_reflns_av_sigmaI/netI 0.0329
_diffrn_reflns_limit_h_max 12
_diffrn_reflns_limit_h_min -12
_diffrn_reflns_limit_k_max 28
_diffrn_reflns_limit_k_min -28
_diffrn_reflns_limit_l_max 18
_diffrn_reflns_limit_l_min -18
_diffrn_reflns_number 31340
_diffrn_reflns_theta_full 28.32
_diffrn_reflns_theta_max 28.32
_diffrn_reflns_theta_min 1.75
_diffrn_standards_decay_% '< 1.0'
_diffrn_standards_interval_count 'initial 50 frames recollected'
_diffrn_standards_number '50 frames'
_exptl_absorpt_coefficient_mu 0.088
_exptl_absorpt_correction_T_max 0.9887
_exptl_absorpt_correction_T_min 0.9742
_exptl_absorpt_correction_type multi-scan
_exptl_absorpt_process_details 'Bruker SADABS'
_exptl_crystal_colour colorless
_exptl_crystal_density_diffrn 1.226
_exptl_crystal_density_meas ?
_exptl_crystal_description prism
_exptl_crystal_F_000 1128
_exptl_crystal_size_max 0.30
_exptl_crystal_size_mid 0.30
_exptl_crystal_size_min 0.13
_refine_diff_density_max 0.324
_refine_diff_density_min -0.281
_refine_diff_density_rms 0.045
_refine_ls_extinction_method none
_refine_ls_goodness_of_fit_ref 1.022
_refine_ls_hydrogen_treatment mixed
_refine_ls_matrix_type full
_refine_ls_number_parameters 484
_refine_ls_number_reflns 7031
_refine_ls_number_restraints 0
_refine_ls_restrained_S_all 1.022
_refine_ls_R_factor_all 0.0652
_refine_ls_R_factor_gt 0.0408
_refine_ls_shift/su_max 0.000
_refine_ls_shift/su_mean 0.000
_refine_ls_structure_factor_coef Fsqd
_refine_ls_weighting_details 'calc w=1/[\s^2^(Fo^2^)+(0.0411P)^2^+1.4947P] where P=(Fo^2^+2Fc^2^)/3'
_refine_ls_weighting_scheme calc
_refine_ls_wR_factor_gt 0.0931
_refine_ls_wR_factor_ref 0.1088
_reflns_number_gt 5191
_reflns_number_total 7031
_reflns_threshold_expression >2sigma(I)
_cod_data_source_file ja803158y-file003.cif
_cod_data_source_block leo208
_cod_depositor_comments
;
The following automatic conversions were performed:

'_exptl_crystal_density_meas' value 'n/a' was changed to '?' - the
value is perceived as not measured.

Automatic conversion script
Id: cif_fix_values 3008 2015-01-20 13:52:24Z robertas 
;
_cod_original_cell_volume 2852.2(5)
_cod_database_code 4107908

loop_
_symmetry_equiv_pos_as_xyz
'x, y, z'
'-x+1/2, y+1/2, -z+1/2'
'-x, -y, -z'
'x-1/2, -y-1/2, z-1/2'

loop_
_atom_site_label
_atom_site_type_symbol
_atom_site_fract_x
_atom_site_fract_y
_atom_site_fract_z
_atom_site_U_iso_or_equiv
_atom_site_adp_type
_atom_site_occupancy
_atom_site_symmetry_multiplicity
_atom_site_calc_flag
_atom_site_refinement_flags
C1 C 0.98901(14) 0.35770(6) 0.74338(9) 0.0162(3) Uani 1 1 d .
H1A H 1.0152(15) 0.3748(7) 0.6889(11) 0.012(3) Uiso 1 1 d .
C2 C 1.11696(14) 0.33952(6) 0.82251(9) 0.0155(3) Uani 1 1 d .
C3 C 1.25311(14) 0.36988(6) 0.85801(9) 0.0171(3) Uani 1 1 d .
C4 C 1.31613(15) 0.42435(7) 0.83281(11) 0.0213(3) Uani 1 1 d .
H4A H 1.2633(18) 0.4494(8) 0.7776(12) 0.023(4) Uiso 1 1 d .
C5 C 1.45018(16) 0.44165(7) 0.88861(12) 0.0267(3) Uani 1 1 d .
H5A H 1.4956(19) 0.4791(8) 0.8736(12) 0.027(4) Uiso 1 1 d .
C6 C 1.52136(16) 0.40647(8) 0.96900(12) 0.0275(3) Uani 1 1 d .
H6A H 1.6114(19) 0.4204(8) 1.0074(12) 0.026(4) Uiso 1 1 d .
C7 C 1.46239(15) 0.35300(7) 0.99558(11) 0.0230(3) Uani 1 1 d .
H7A H 1.5082(18) 0.3306(8) 1.0529(13) 0.027(4) Uiso 1 1 d .
C8 C 1.32791(14) 0.33492(6) 0.93841(10) 0.0184(3) Uani 1 1 d .
N9 N 1.24270(12) 0.28547(6) 0.95027(9) 0.0180(2) Uani 1 1 d .
H9 H 1.2616(19) 0.2620(9) 1.0003(14) 0.029(5) Uiso 1 1 d .
C10 C 1.11412(14) 0.28981(6) 0.88197(9) 0.0158(3) Uani 1 1 d .
C11 C 0.99055(14) 0.24525(6) 0.87416(9) 0.0161(3) Uani 1 1 d .
C12 C 0.85516(14) 0.26895(7) 0.79725(10) 0.0189(3) Uani 1 1 d .
H12A H 0.7957(17) 0.2338(8) 0.7721(11) 0.019(4) Uiso 1 1 d .
C13 C 0.76606(15) 0.31835(7) 0.83610(11) 0.0211(3) Uani 1 1 d .
H13A H 0.6783(18) 0.3241(8) 0.7841(12) 0.025(4) Uiso 1 1 d .
H13B H 0.7390(18) 0.3031(8) 0.8924(13) 0.026(4) Uiso 1 1 d .
C14 C 0.84109(15) 0.38046(7) 0.86024(10) 0.0191(3) Uani 1 1 d .
H14A H 0.7733(17) 0.4110(7) 0.8708(11) 0.017(4) Uiso 1 1 d .
H14B H 0.9216(17) 0.3764(7) 0.9175(12) 0.019(4) Uiso 1 1 d .
N15 N 0.89524(12) 0.40262(5) 0.77772(8) 0.0172(2) Uani 1 1 d .
C16 C 0.89964(14) 0.29968(6) 0.71296(10) 0.0179(3) Uani 1 1 d .
O17 O 0.86315(12) 0.28244(5) 0.62964(7) 0.0271(2) Uani 1 1 d .
C18 C 0.92610(14) 0.46401(6) 0.76716(10) 0.0181(3) Uani 1 1 d .
O19 O 0.99807(11) 0.48229(5) 0.71352(7) 0.0227(2) Uani 1 1 d .
O20 O 0.86231(11) 0.49977(5) 0.82178(8) 0.0238(2) Uani 1 1 d .
C21 C 0.90243(16) 0.56574(7) 0.83806(11) 0.0222(3) Uani 1 1 d .
C22 C 0.8136(2) 0.58608(8) 0.90745(14) 0.0324(4) Uani 1 1 d .
H22A H 0.712(2) 0.5810(9) 0.8763(14) 0.038(5) Uiso 1 1 d .
H22B H 0.836(2) 0.6301(10) 0.9249(14) 0.040(5) Uiso 1 1 d .
H22C H 0.837(2) 0.5609(9) 0.9666(15) 0.038(5) Uiso 1 1 d .
C23 C 0.86021(19) 0.60207(8) 0.74427(13) 0.0302(3) Uani 1 1 d .
H23A H 0.757(2) 0.5976(9) 0.7139(15) 0.045(6) Uiso 1 1 d .
H23B H 0.914(2) 0.5884(9) 0.6976(14) 0.035(5) Uiso 1 1 d .
H23C H 0.881(2) 0.6455(10) 0.7607(14) 0.043(5) Uiso 1 1 d .
C24 C 1.06280(17) 0.57023(8) 0.88544(12) 0.0274(3) Uani 1 1 d .
H24A H 1.1214(19) 0.5558(8) 0.8413(13) 0.031(5) Uiso 1 1 d .
H24B H 1.086(2) 0.5450(9) 0.9445(15) 0.040(5) Uiso 1 1 d .
H24C H 1.089(2) 0.6134(10) 0.9031(14) 0.041(5) Uiso 1 1 d .
C25 C 0.95360(14) 0.23713(6) 0.97300(10) 0.0181(3) Uani 1 1 d .
O26 O 1.00512(13) 0.26774(5) 1.04301(8) 0.0337(3) Uani 1 1 d .
O27 O 0.85515(10) 0.19283(5) 0.96702(7) 0.0207(2) Uani 1 1 d .
C28 C 0.81202(17) 0.17205(7) 1.05610(11) 0.0260(3) Uani 1 1 d .
C29 C 0.7368(3) 0.22381(10) 1.0942(2) 0.0697(8) Uani 1 1 d .
H29A H 0.8054 0.2573 1.1180 0.105 Uiso 1 1 calc R
H29B H 0.6979 0.2084 1.1474 0.105 Uiso 1 1 calc R
H29C H 0.6581 0.2395 1.0420 0.105 Uiso 1 1 calc R
C30 C 0.7102(2) 0.11881(10) 1.01931(14) 0.0414(5) Uani 1 1 d .
H30A H 0.768(3) 0.0848(12) 0.9873(19) 0.075(8) Uiso 1 1 d .
H30B H 0.628(3) 0.1410(11) 0.9788(17) 0.060(7) Uiso 1 1 d .
H30C H 0.677(2) 0.0989(9) 1.0760(15) 0.045(6) Uiso 1 1 d .
C31 C 0.9434(3) 0.14838(16) 1.12738(18) 0.0610(8) Uani 1 1 d .
H31A H 1.014(4) 0.1837(15) 1.148(2) 0.099(10) Uiso 1 1 d .
H31B H 0.996(4) 0.1208(16) 1.103(2) 0.104(13) Uiso 1 1 d .
H31C H 0.913(2) 0.1291(11) 1.1817(17) 0.059(6) Uiso 1 1 d .
C32 C 1.03619(15) 0.18216(6) 0.84031(10) 0.0186(3) Uani 1 1 d .
O33 O 1.00190(13) 0.16498(5) 0.75754(8) 0.0313(3) Uani 1 1 d .
O34 O 1.11976(11) 0.15241(4) 0.91501(7) 0.0209(2) Uani 1 1 d .
C35 C 1.18650(16) 0.09193(7) 0.90079(11) 0.0250(3) Uani 1 1 d .
C36 C 1.2821(2) 0.10061(11) 0.83136(18) 0.0473(5) Uani 1 1 d .
H36A H 1.222(3) 0.1091(11) 0.7612(19) 0.064(7) Uiso 1 1 d .
H36B H 1.338(2) 0.0628(11) 0.8311(16) 0.057(6) Uiso 1 1 d .
H36C H 1.349(3) 0.1361(12) 0.8547(17) 0.065(7) Uiso 1 1 d .
C37 C 1.2745(2) 0.07702(10) 1.00179(15) 0.0435(5) Uani 1 1 d .
H37A H 1.209(2) 0.0714(10) 1.0448(16) 0.054(6) Uiso 1 1 d .
H37B H 1.346(3) 0.1101(12) 1.0273(18) 0.066(7) Uiso 1 1 d .
H37C H 1.330(2) 0.0385(10) 1.0006(15) 0.047(6) Uiso 1 1 d .
C38 C 1.0696(2) 0.04439(8) 0.86549(17) 0.0416(5) Uani 1 1 d .
H38A H 1.016(3) 0.0550(11) 0.8020(18) 0.062(7) Uiso 1 1 d .
H38B H 1.002(3) 0.0416(11) 0.9107(18) 0.067(7) Uiso 1 1 d .
H38C H 1.118(2) 0.0035(10) 0.8644(15) 0.047(6) Uiso 1 1 d .

loop_
_atom_site_aniso_label
_atom_site_aniso_U_11
_atom_site_aniso_U_22
_atom_site_aniso_U_33
_atom_site_aniso_U_23
_atom_site_aniso_U_13
_atom_site_aniso_U_12
C1 0.0198(6) 0.0161(6) 0.0136(6) -0.0002(5) 0.0058(5) 0.0004(5)
C2 0.0179(6) 0.0153(6) 0.0146(6) -0.0020(5) 0.0063(5) 0.0002(5)
C3 0.0181(6) 0.0188(7) 0.0162(6) -0.0036(5) 0.0074(5) 0.0008(5)
C4 0.0225(7) 0.0215(7) 0.0222(7) -0.0010(6) 0.0100(6) -0.0021(6)
C5 0.0252(7) 0.0251(8) 0.0328(8) -0.0049(6) 0.0131(6) -0.0075(6)
C6 0.0168(7) 0.0345(9) 0.0312(8) -0.0096(7) 0.0060(6) -0.0050(6)
C7 0.0181(6) 0.0283(8) 0.0221(7) -0.0044(6) 0.0039(6) 0.0023(6)
C8 0.0187(6) 0.0197(7) 0.0185(6) -0.0028(5) 0.0076(5) 0.0004(5)
N9 0.0177(5) 0.0194(6) 0.0162(6) 0.0018(5) 0.0028(4) 0.0012(5)
C10 0.0171(6) 0.0162(6) 0.0146(6) -0.0011(5) 0.0050(5) 0.0015(5)
C11 0.0179(6) 0.0149(6) 0.0158(6) 0.0006(5) 0.0050(5) -0.0002(5)
C12 0.0172(6) 0.0179(7) 0.0201(7) 0.0001(5) 0.0019(5) -0.0023(5)
C13 0.0173(6) 0.0227(7) 0.0242(7) 0.0033(6) 0.0066(6) 0.0007(5)
C14 0.0201(6) 0.0201(7) 0.0192(7) 0.0018(5) 0.0086(6) 0.0019(5)
N15 0.0204(5) 0.0159(6) 0.0165(5) 0.0010(4) 0.0070(4) 0.0017(4)
C16 0.0174(6) 0.0167(7) 0.0179(6) -0.0007(5) 0.0012(5) 0.0023(5)
O17 0.0358(6) 0.0242(6) 0.0177(5) -0.0037(4) -0.0005(4) -0.0022(5)
C18 0.0185(6) 0.0186(7) 0.0166(6) -0.0008(5) 0.0032(5) 0.0010(5)
O19 0.0290(5) 0.0191(5) 0.0228(5) 0.0009(4) 0.0115(4) -0.0009(4)
O20 0.0295(5) 0.0156(5) 0.0307(6) -0.0035(4) 0.0159(4) -0.0006(4)
C21 0.0268(7) 0.0151(7) 0.0267(7) -0.0030(6) 0.0103(6) 0.0006(5)
C22 0.0385(10) 0.0229(8) 0.0416(10) -0.0077(7) 0.0211(8) 0.0002(7)
C23 0.0328(9) 0.0242(8) 0.0343(9) 0.0052(7) 0.0094(7) 0.0078(7)
C24 0.0289(8) 0.0282(9) 0.0250(8) -0.0054(7) 0.0063(6) -0.0013(6)
C25 0.0198(6) 0.0156(6) 0.0203(7) 0.0014(5) 0.0076(5) 0.0014(5)
O26 0.0489(7) 0.0332(6) 0.0241(5) -0.0109(5) 0.0188(5) -0.0191(5)
O27 0.0207(5) 0.0243(5) 0.0183(5) 0.0027(4) 0.0070(4) -0.0038(4)
C28 0.0297(8) 0.0296(8) 0.0222(7) 0.0039(6) 0.0133(6) -0.0057(6)
C29 0.105(2) 0.0409(12) 0.0950(19) -0.0023(12) 0.0853(17) -0.0020(12)
C30 0.0424(10) 0.0490(12) 0.0362(10) 0.0037(9) 0.0159(9) -0.0205(9)
C31 0.0421(12) 0.093(2) 0.0420(12) 0.0432(13) -0.0005(10) -0.0181(13)
C32 0.0201(6) 0.0173(7) 0.0199(7) 0.0000(5) 0.0076(5) -0.0014(5)
O33 0.0438(7) 0.0285(6) 0.0198(5) -0.0043(4) 0.0045(5) 0.0089(5)
O34 0.0248(5) 0.0160(5) 0.0211(5) -0.0014(4) 0.0040(4) 0.0045(4)
C35 0.0280(7) 0.0164(7) 0.0295(8) -0.0031(6) 0.0053(6) 0.0073(6)
C36 0.0434(11) 0.0456(12) 0.0609(14) 0.0019(10) 0.0281(11) 0.0175(10)
C37 0.0518(12) 0.0319(10) 0.0382(10) -0.0028(8) -0.0053(9) 0.0199(9)
C38 0.0429(10) 0.0190(9) 0.0555(12) -0.0036(8) -0.0024(10) 0.0020(7)

loop_
_atom_type_symbol
_atom_type_description
_atom_type_scat_dispersion_real
_atom_type_scat_dispersion_imag
_atom_type_scat_source
C C 0.0033 0.0016 'International Tables Vol C Tables 4.2.6.8 and 6.1.1.4'
H H 0.0000 0.0000 'International Tables Vol C Tables 4.2.6.8 and 6.1.1.4'
N N 0.0061 0.0033 'International Tables Vol C Tables 4.2.6.8 and 6.1.1.4'
O O 0.0106 0.0060 'International Tables Vol C Tables 4.2.6.8 and 6.1.1.4'

loop_
_geom_angle_atom_site_label_1
_geom_angle_atom_site_label_2
_geom_angle_atom_site_label_3
_geom_angle
N15 C1 C2 112.01(11)
N15 C1 C16 106.73(10)
C2 C1 C16 107.34(11)
C10 C2 C3 107.12(12)
C10 C2 C1 122.11(12)
C3 C2 C1 130.51(12)
C4 C3 C8 119.25(13)
C4 C3 C2 134.52(13)
C8 C3 C2 106.14(12)
C5 C4 C3 118.36(14)
C4 C5 C6 121.22(14)
C7 C6 C5 121.78(14)
C6 C7 C8 117.10(14)
N9 C8 C7 129.30(13)
N9 C8 C3 108.34(12)
C7 C8 C3 122.27(13)
C10 N9 C8 108.47(11)
C2 C10 N9 109.85(12)
C2 C10 C11 126.00(12)
N9 C10 C11 124.15(12)
C10 C11 C25 110.92(11)
C10 C11 C32 107.97(10)
C25 C11 C32 109.26(11)
C10 C11 C12 110.18(11)
C25 C11 C12 109.74(11)
C32 C11 C12 108.73(11)
C16 C12 C13 105.41(11)
C16 C12 C11 110.42(11)
C13 C12 C11 114.30(11)
C14 C13 C12 114.57(11)
N15 C14 C13 110.24(11)
C18 N15 C14 121.81(11)
C18 N15 C1 115.51(11)
C14 N15 C1 114.16(11)
O17 C16 C12 124.64(13)
O17 C16 C1 122.72(12)
C12 C16 C1 112.54(11)
O19 C18 O20 125.85(13)
O19 C18 N15 123.60(12)
O20 C18 N15 110.53(11)
C18 O20 C21 120.41(11)
O20 C21 C23 110.99(12)
O20 C21 C22 102.40(12)
C23 C21 C22 110.53(13)
O20 C21 C24 109.04(12)
C23 C21 C24 112.31(13)
C22 C21 C24 111.14(13)
O26 C25 O27 126.29(13)
O26 C25 C11 123.74(12)
O27 C25 C11 109.95(11)
C25 O27 C28 120.04(11)
O27 C28 C31 108.31(14)
O27 C28 C29 109.81(14)
C31 C28 C29 114.1(2)
O27 C28 C30 102.94(12)
C31 C28 C30 109.73(18)
C29 C28 C30 111.33(17)
O33 C32 O34 126.92(13)
O33 C32 C11 123.22(13)
O34 C32 C11 109.83(11)
C32 O34 C35 120.70(11)
O34 C35 C37 102.49(12)
O34 C35 C38 109.41(13)
C37 C35 C38 111.51(16)
O34 C35 C36 109.17(13)
C37 C35 C36 111.07(16)
C38 C35 C36 112.67(17)

loop_
_geom_bond_atom_site_label_1
_geom_bond_atom_site_label_2
_geom_bond_distance
C1 N15 1.4837(17)
C1 C2 1.4993(18)
C1 C16 1.5196(19)
C2 C10 1.3705(18)
C2 C3 1.4371(18)
C3 C4 1.408(2)
C3 C8 1.4102(19)
C4 C5 1.386(2)
C5 C6 1.402(2)
C6 C7 1.378(2)
C7 C8 1.400(2)
C8 N9 1.3795(18)
N9 C10 1.3727(17)
C10 C11 1.5088(18)
C11 C25 1.5406(18)
C11 C32 1.5432(19)
C11 C12 1.5640(19)
C12 C16 1.5190(19)
C12 C13 1.550(2)
C13 C14 1.521(2)
C14 N15 1.4738(17)
N15 C18 1.3744(18)
C16 O17 1.2085(16)
C18 O19 1.2128(17)
C18 O20 1.3436(16)
O20 C21 1.4790(17)
C21 C23 1.514(2)
C21 C22 1.517(2)
C21 C24 1.523(2)
C25 O26 1.1959(17)
C25 O27 1.3318(16)
O27 C28 1.4938(16)
C28 C31 1.499(3)
C28 C29 1.501(3)
C28 C30 1.516(2)
C32 O33 1.2001(17)
C32 O34 1.3285(17)
O34 C35 1.4897(16)
C35 C37 1.511(2)
C35 C38 1.512(2)
C35 C36 1.514(3)

loop_
_geom_torsion_atom_site_label_1
_geom_torsion_atom_site_label_2
_geom_torsion_atom_site_label_3
_geom_torsion_atom_site_label_4
_geom_torsion
N15 C1 C2 C10 90.36(15)
C16 C1 C2 C10 -26.48(16)
N15 C1 C2 C3 -83.00(16)
C16 C1 C2 C3 160.16(13)
C10 C2 C3 C4 -175.41(14)
C1 C2 C3 C4 -1.3(2)
C10 C2 C3 C8 1.05(14)
C1 C2 C3 C8 175.16(13)
C8 C3 C4 C5 -0.12(19)
C2 C3 C4 C5 175.97(14)
C3 C4 C5 C6 -0.7(2)
C4 C5 C6 C7 0.7(2)
C5 C6 C7 C8 0.3(2)
C6 C7 C8 N9 -177.28(14)
C6 C7 C8 C3 -1.2(2)
C4 C3 C8 N9 177.93(12)
C2 C3 C8 N9 0.83(14)
C4 C3 C8 C7 1.1(2)
C2 C3 C8 C7 -175.98(12)
C7 C8 N9 C10 174.10(14)
C3 C8 N9 C10 -2.40(14)
C3 C2 C10 N9 -2.57(15)
C1 C2 C10 N9 -177.29(11)
C3 C2 C10 C11 178.31(12)
C1 C2 C10 C11 3.6(2)
C8 N9 C10 C2 3.13(15)
C8 N9 C10 C11 -177.73(12)
C2 C10 C11 C25 -129.94(13)
N9 C10 C11 C25 51.06(16)
C2 C10 C11 C32 110.38(14)
N9 C10 C11 C32 -68.63(15)
C2 C10 C11 C12 -8.23(18)
N9 C10 C11 C12 172.77(12)
C10 C11 C12 C16 36.43(15)
C25 C11 C12 C16 158.84(11)
C32 C11 C12 C16 -81.71(13)
C10 C11 C12 C13 -82.21(14)
C25 C11 C12 C13 40.20(15)
C32 C11 C12 C13 159.65(11)
C16 C12 C13 C14 -53.11(15)
C11 C12 C13 C14 68.34(16)
C12 C13 C14 N15 51.09(16)
C13 C14 N15 C18 159.35(12)
C13 C14 N15 C1 -54.18(15)
C2 C1 N15 C18 91.01(14)
C16 C1 N15 C18 -151.79(11)
C2 C1 N15 C14 -57.66(15)
C16 C1 N15 C14 59.55(14)
C13 C12 C16 O17 -116.78(15)
C11 C12 C16 O17 119.29(15)
C13 C12 C16 C1 59.70(14)
C11 C12 C16 C1 -64.23(14)
N15 C1 C16 O17 112.99(14)
C2 C1 C16 O17 -126.76(14)
N15 C1 C16 C12 -63.56(14)
C2 C1 C16 C12 56.69(14)
C14 N15 C18 O19 163.80(13)
C1 N15 C18 O19 17.74(19)
C14 N15 C18 O20 -18.01(17)
C1 N15 C18 O20 -164.06(11)
O19 C18 O20 C21 -14.1(2)
N15 C18 O20 C21 167.71(11)
C18 O20 C21 C23 65.73(16)
C18 O20 C21 C22 -176.30(13)
C18 O20 C21 C24 -58.49(16)
C10 C11 C25 O26 8.16(19)
C32 C11 C25 O26 127.07(15)
C12 C11 C25 O26 -113.81(16)
C10 C11 C25 O27 -173.36(11)
C32 C11 C25 O27 -54.45(14)
C12 C11 C25 O27 64.67(14)
O26 C25 O27 C28 -7.5(2)
C11 C25 O27 C28 174.06(11)
C25 O27 C28 C31 -59.3(2)
C25 O27 C28 C29 65.93(19)
C25 O27 C28 C30 -175.42(14)
C10 C11 C32 O33 -98.81(16)
C25 C11 C32 O33 140.47(14)
C12 C11 C32 O33 20.72(18)
C10 C11 C32 O34 79.44(13)
C25 C11 C32 O34 -41.29(14)
C12 C11 C32 O34 -161.04(11)
O33 C32 O34 C35 2.1(2)
C11 C32 O34 C35 -176.02(11)
C32 O34 C35 C37 177.86(14)
C32 O34 C35 C38 -63.69(18)
C32 O34 C35 C36 60.03(18)
